data_7134410
loop_
_publ_author_name
'Huang, Yi-Bing'
'Liu, Bin-Wen'
'Guo, Guo-Cong'

_publ_section_title
;
 CsMgGa5S9: a diamond-like network made of mixed tetrahedral units for
 excellent nonlinear optical properties
;
_journal_issue 42
_journal_name_full 'Chemical Communications'
_journal_page_first 7608
_journal_page_last 7611
_journal_paper_doi 10.1039/D5CC00203F
_journal_volume 61
_journal_year 2025
_chemical_absolute_configuration unk
_chemical_formula_moiety 'Cs Ga5 Mg S9'
_chemical_formula_sum 'Cs Ga5 Mg S9'
_chemical_formula_weight 794.36
_space_group_crystal_system triclinic
_space_group_IT_number 1
_space_group_name_Hall 'P 1'
_space_group_name_H-M_alt 'P 1'
_audit_creation_date 2025-04-02
_audit_creation_method
;
Olex2 1.5-alpha
(compiled 2025.03.04 svn.red2d20d0 for OlexSys, GUI svn.r7188)
;
_audit_update_record
;
2025-04-07 deposited with the CCDC.	2025-04-08 downloaded from the CCDC.
;
_cell_angle_alpha 95.806(2)
_cell_angle_beta 115.504(3)
_cell_angle_gamma 93.640(2)
_cell_formula_units_Z 2
_cell_length_a 8.9771(3)
_cell_length_b 9.6445(3)
_cell_length_c 9.7174(2)
_cell_measurement_reflns_used 8070
_cell_measurement_temperature 293(2)
_cell_measurement_theta_max 29.9200
_cell_measurement_theta_min 2.1090
_cell_volume 750.06(4)
_computing_cell_refinement 'CrysAlisPro 1.171.40.59a (Rigaku OD, 2019)'
_computing_data_collection 'CrysAlisPro 1.171.40.59a (Rigaku OD, 2019)'
_computing_data_reduction 'CrysAlisPro 1.171.40.59a (Rigaku OD, 2019)'
_computing_molecular_graphics 'Olex2 1.5-alpha (Dolomanov et al., 2009)'
_computing_publication_material 'Olex2 1.5-alpha (Dolomanov et al., 2009)'
_computing_structure_refinement 'SHELXL 2019/3 (Sheldrick, 2015)'
_computing_structure_solution 'SHELXL-2019/2 (Sheldrick, 2019)'
_diffrn_ambient_temperature 293(2)
_diffrn_detector_area_resol_mean 10.0000
_diffrn_measured_fraction_theta_full 1.000
_diffrn_measured_fraction_theta_max 1.000
_diffrn_measurement_device_type 'ROD, Synergy Custom DW system, HyPix'
_diffrn_measurement_method CCD_Profile_fitting
_diffrn_radiation_type MoK\a
_diffrn_radiation_wavelength 0.71073
_diffrn_reflns_av_unetI/netI 0.0476
_diffrn_reflns_Laue_measured_fraction_full 1.000
_diffrn_reflns_Laue_measured_fraction_max 1.000
_diffrn_reflns_limit_h_max 10
_diffrn_reflns_limit_h_min -10
_diffrn_reflns_limit_k_max 11
_diffrn_reflns_limit_k_min -11
_diffrn_reflns_limit_l_max 11
_diffrn_reflns_limit_l_min -11
_diffrn_reflns_number 4463
_diffrn_reflns_point_group_measured_fraction_full 0.843
_diffrn_reflns_point_group_measured_fraction_max 0.843
_diffrn_reflns_theta_full 24.996
_diffrn_reflns_theta_max 24.996
_diffrn_reflns_theta_min 2.138
_exptl_absorpt_coefficient_mu 12.514
_exptl_absorpt_correction_T_max 1.00000
_exptl_absorpt_correction_T_min 0.30034
_exptl_absorpt_correction_type multi-scan
_exptl_absorpt_process_details
;
SADABS-CrysAlisPro 1.171.41.64a (Rigaku Oxford Diffraction, 2020)
Empirical absorption correction using spherical harmonics,
implemented in SCALE3 ABSPACK scaling algorithm.
;
_exptl_crystal_colour colourless
_exptl_crystal_colour_primary colourless
_exptl_crystal_density_diffrn 3.517
_exptl_crystal_description block
_exptl_crystal_F_000 732
_exptl_crystal_size_max 0.18
_exptl_crystal_size_mid 0.161
_exptl_crystal_size_min 0.126
_refine_diff_density_max 1.728
_refine_diff_density_min -1.400
_refine_diff_density_rms 0.311
_refine_ls_abs_structure_details
;
 Flack x determined using 1565 quotients [(I+)-(I-)]/[(I+)+(I-)]
 (Parsons, Flack and Wagner, Acta Cryst. B69 (2013) 249-259).
;
_refine_ls_abs_structure_Flack 0.082(15)
_refine_ls_extinction_method none
_refine_ls_goodness_of_fit_ref 1.047
_refine_ls_hydrogen_treatment undef
_refine_ls_matrix_type full
_refine_ls_number_parameters 290
_refine_ls_number_reflns 4463
_refine_ls_number_restraints 33
_refine_ls_restrained_S_all 1.045
_refine_ls_R_factor_all 0.0408
_refine_ls_R_factor_gt 0.0388
_refine_ls_shift/su_max 0.001
_refine_ls_shift/su_mean 0.000
_refine_ls_structure_factor_coef Fsqd
_refine_ls_weighting_details 'w=1/[\s^2^(Fo^2^)+(0.0587P)^2^] where P=(Fo^2^+2Fc^2^)/3'
_refine_ls_weighting_scheme calc
_refine_ls_wR_factor_gt 0.0966
_refine_ls_wR_factor_ref 0.0978
_reflns_Friedel_coverage 0.686
_reflns_Friedel_fraction_full 0.686
_reflns_Friedel_fraction_max 0.686
_reflns_number_gt 4211
_reflns_number_total 4463
_reflns_threshold_expression 'I > 2\s(I)'
_cod_data_source_file d5cc00203f2.cif
_cod_data_source_block csmgga5s9
_cod_depositor_comments 'Adding full bibliography for 7134410.cif.'
_cod_database_code 7134410
_shelx_shelxl_version_number 2019/3
_shelx_space_group_comment
;
The symmetry employed for this shelxl refinement is uniquely defined
by the following loop, which should always be used as a source of
symmetry information in preference to the above space-group names.
They are only intended as comments.
;
_shelx_estimated_absorpt_t_max 0.302
_shelx_estimated_absorpt_t_min 0.212
_olex2_refinement_description
;
1. Twinned data refinement
 Scales: 0.963(3)
 0.037(3)
2. Shared sites
{Mg2, Ga1}
{Mg3, Ga5}
3. Uiso/Uaniso restraints and constraints
Uanis(Mg1) \\sim Ueq: with sigma of 0.001 and sigma for terminal atoms of 0.002
Uanis(Mg2) \\sim Ueq, Uanis(Ga1) \\sim Ueq, Uanis(S7) \\sim Ueq, Uanis(S16)
\\sim Ueq: with sigma of 0.01 and sigma for terminal atoms of 0.02
Uanis(Mg2) = Uanis(Ga1)
Uanis(Mg3) = Uanis(Ga5)
4. Others
 Fixed Sof: Mg2(0.7) Mg3(0.3) Ga1(0.3) Ga5(0.7)
;
_olex2_submission_special_instructions 'No special instructions were received'

loop_
_space_group_symop_operation_xyz
'x, y, z'

loop_
_atom_site_label
_atom_site_type_symbol
_atom_site_fract_x
_atom_site_fract_y
_atom_site_fract_z
_atom_site_U_iso_or_equiv
_atom_site_adp_type
_atom_site_occupancy
_atom_site_site_symmetry_order
_atom_site_calc_flag
_atom_site_refinement_flags_posn
_atom_site_refinement_flags_adp
_atom_site_refinement_flags_occupancy
_atom_site_disorder_assembly
_atom_site_disorder_group
Cs1 Cs -0.37565(11) 0.95839(9) 1.10239(10) 0.0226(3) Uani 1 1 d . . . . .
Cs2 Cs 0.23310(12) 0.38234(9) 0.65289(10) 0.0244(3) Uani 1 1 d . . . . .
Mg1 Mg -0.1352(6) 0.5356(5) 0.8310(5) 0.0118(12) Uani 1 1 d . U . . .
Mg2 Mg -0.1203(4) 0.7098(3) 0.4946(3) 0.0089(8) Uani 0.7 1 d . U P . .
Mg3 Mg 0.0842(3) 0.7433(2) 1.2207(2) 0.0112(5) Uani 0.3 1 d . . P . .
Ga1 Ga -0.1203(4) 0.7098(3) 0.4946(3) 0.0089(8) Uani 0.3 1 d . U P . .
Ga2 Ga 0.0795(2) 0.91449(17) 0.87177(18) 0.0126(4) Uani 1 1 d . . . . .
Ga3 Ga 0.2981(2) 0.44850(15) 1.12268(17) 0.0130(4) Uani 1 1 d . . . . .
Ga4 Ga -0.3184(2) 1.02584(15) 0.59179(17) 0.0137(4) Uani 1 1 d . . . . .
Ga5 Ga 0.0842(3) 0.7433(2) 1.2207(2) 0.0112(5) Uani 0.7 1 d . . P . .
Ga6 Ga 0.6707(2) 0.34139(17) 1.42418(18) 0.0119(4) Uani 1 1 d . . . . .
Ga7 Ga 0.6876(2) 0.49388(16) 1.09607(17) 0.0130(4) Uani 1 1 d . . . . .
Ga8 Ga 0.2664(2) 1.10699(16) 1.28141(18) 0.0124(4) Uani 1 1 d . . . . .
Ga9 Ga -0.0928(2) 1.22222(15) 1.00359(17) 0.0130(4) Uani 1 1 d . . . . .
Ga10 Ga 0.2789(2) 0.92393(17) 0.62400(17) 0.0122(4) Uani 1 1 d . . . . .
Ga11 Ga 0.4850(2) 0.66247(15) 1.51565(18) 0.0131(4) Uani 1 1 d . . . . .
S1 S 0.4316(5) 0.7510(4) 0.7080(4) 0.0125(8) Uani 1 1 d . . . . .
S2 S 0.0310(5) 1.1893(4) 1.2500(4) 0.0145(9) Uani 1 1 d . . . . .
S3 S -0.1622(5) 0.4800(4) 0.3564(4) 0.0144(8) Uani 1 1 d . . . . .
S4 S 0.2400(5) 1.0543(4) 0.8084(4) 0.0153(9) Uani 1 1 d . . . . .
S5 S -0.1767(5) 0.6692(4) 1.0309(4) 0.0141(8) Uani 1 1 d . . . . .
S6 S 0.0540(5) 0.3586(3) 0.9172(4) 0.0111(8) Uani 1 1 d . . . . .
S7 S 0.2370(4) 0.5587(3) 1.3130(4) 0.0089(8) Uani 1 1 d . U . . .
S8 S 0.2320(5) 0.8937(3) 1.1344(4) 0.0132(8) Uani 1 1 d . . . . .
S9 S -0.3706(5) 0.8120(3) 0.4374(4) 0.0122(8) Uani 1 1 d . . . . .
S10 S 0.4458(5) 0.5835(4) 1.0446(4) 0.0150(8) Uani 1 1 d . . . . .
S11 S 0.6562(5) 0.2932(4) 0.9440(4) 0.0221(10) Uani 1 1 d . . . . .
S12 S 0.6061(5) 0.4653(4) 1.5987(4) 0.0138(8) Uani 1 1 d . . . . .
S13 S -0.5795(5) 1.0903(4) 0.5432(4) 0.0125(8) Uani 1 1 d . . . . .
S14 S 0.0306(5) 0.8647(4) 0.4089(4) 0.0147(9) Uani 1 1 d . . . . .
S15 S -0.1770(5) 1.1679(3) 0.5112(4) 0.0121(8) Uani 1 1 d . . . . .
S16 S -0.1674(4) 0.9986(3) 0.8485(3) 0.0092(8) Uani 1 1 d . U . . .
S17 S 0.0332(5) 0.6905(4) 0.7569(4) 0.0162(9) Uani 1 1 d . . . . .
S18 S 0.4289(5) 1.2525(4) 1.2082(4) 0.0111(8) Uani 1 1 d . . . . .

loop_
_atom_site_aniso_label
_atom_site_aniso_U_11
_atom_site_aniso_U_22
_atom_site_aniso_U_33
_atom_site_aniso_U_23
_atom_site_aniso_U_13
_atom_site_aniso_U_12
Cs1 0.0248(6) 0.0233(5) 0.0253(5) 0.0067(4) 0.0151(5) 0.0071(4)
Cs2 0.0268(6) 0.0243(5) 0.0262(5) 0.0037(4) 0.0155(5) 0.0035(4)
Mg1 0.0124(16) 0.0134(16) 0.0099(15) 0.0023(11) 0.0046(11) 0.0048(11)
Mg2 0.0098(18) 0.0098(14) 0.0107(15) 0.0028(11) 0.0075(13) 0.0023(12)
Mg3 0.0125(11) 0.0109(9) 0.0097(10) 0.0024(7) 0.0039(9) 0.0023(8)
Ga1 0.0098(18) 0.0098(14) 0.0107(15) 0.0028(11) 0.0075(13) 0.0023(12)
Ga2 0.0148(9) 0.0130(8) 0.0121(7) 0.0016(6) 0.0076(7) 0.0035(6)
Ga3 0.0135(9) 0.0109(8) 0.0144(8) 0.0017(6) 0.0062(7) 0.0013(6)
Ga4 0.0149(9) 0.0123(8) 0.0139(8) 0.0033(6) 0.0059(7) 0.0022(7)
Ga5 0.0125(11) 0.0109(9) 0.0097(10) 0.0024(7) 0.0039(9) 0.0023(8)
Ga6 0.0152(9) 0.0085(8) 0.0123(7) 0.0030(6) 0.0059(6) 0.0021(6)
Ga7 0.0136(10) 0.0140(8) 0.0145(8) 0.0006(6) 0.0092(7) 0.0014(6)
Ga8 0.0135(9) 0.0112(8) 0.0135(8) 0.0029(6) 0.0066(7) 0.0020(6)
Ga9 0.0150(9) 0.0119(7) 0.0131(8) 0.0030(6) 0.0068(7) 0.0023(6)
Ga10 0.0144(10) 0.0123(8) 0.0117(8) 0.0019(6) 0.0071(7) 0.0035(6)
Ga11 0.0157(9) 0.0107(8) 0.0154(8) 0.0017(6) 0.0089(7) 0.0029(6)
S1 0.020(2) 0.0160(17) 0.0072(16) 0.0065(12) 0.0093(15) 0.0130(14)
S2 0.016(2) 0.0194(19) 0.0109(18) 0.0043(14) 0.0075(16) 0.0077(15)
S3 0.018(2) 0.0143(17) 0.0111(17) 0.0021(13) 0.0065(16) -0.0020(14)
S4 0.022(2) 0.0116(17) 0.0173(18) -0.0017(14) 0.0137(17) 0.0016(15)
S5 0.014(2) 0.0141(17) 0.0157(17) 0.0023(13) 0.0089(15) -0.0001(14)
S6 0.0128(19) 0.0150(17) 0.0060(15) 0.0047(13) 0.0038(14) 0.0028(14)
S7 0.0085(19) 0.0141(16) 0.0081(16) 0.0027(13) 0.0065(14) 0.0049(13)
S8 0.018(2) 0.0109(17) 0.0097(17) 0.0009(13) 0.0052(15) 0.0031(14)
S9 0.016(2) 0.0122(16) 0.0099(17) 0.0017(13) 0.0068(15) 0.0005(14)
S10 0.016(2) 0.0141(17) 0.022(2) 0.0085(14) 0.0125(17) 0.0072(14)
S11 0.016(2) 0.019(2) 0.022(2) -0.0080(15) 0.0022(16) 0.0076(15)
S12 0.016(2) 0.0119(16) 0.0154(16) 0.0028(12) 0.0082(15) 0.0066(14)
S13 0.0132(19) 0.0126(17) 0.0142(17) 0.0025(13) 0.0081(15) 0.0027(13)
S14 0.012(2) 0.0144(18) 0.0137(18) 0.0005(14) 0.0024(16) 0.0037(14)
S15 0.012(2) 0.0145(18) 0.0191(18) 0.0131(14) 0.0126(16) 0.0107(14)
S16 0.0121(19) 0.0100(16) 0.0077(16) 0.0039(12) 0.0054(14) 0.0048(13)
S17 0.026(2) 0.0111(17) 0.0145(17) -0.0001(13) 0.0120(16) 0.0030(15)
S18 0.0098(19) 0.0099(15) 0.0129(17) 0.0031(12) 0.0038(14) 0.0030(13)

loop_
_atom_type_symbol
_atom_type_description
_atom_type_scat_dispersion_real
_atom_type_scat_dispersion_imag
_atom_type_scat_source
Mg Mg 0.0486 0.0363 'International Tables Vol C Tables 4.2.6.8 and 6.1.1.4'
S S 0.1246 0.1234 'International Tables Vol C Tables 4.2.6.8 and 6.1.1.4'
Ga Ga 0.2307 1.6083 'International Tables Vol C Tables 4.2.6.8 and 6.1.1.4'
Cs Cs -0.3680 2.1192 'International Tables Vol C Tables 4.2.6.8 and 6.1.1.4'

loop_
_geom_angle_atom_site_label_1
_geom_angle_atom_site_label_2
_geom_angle_atom_site_label_3
_geom_angle
_geom_angle_site_symmetry_1
_geom_angle_site_symmetry_3
_geom_angle_publ_flag
S1 Cs1 S2 121.32(9) 1_455 . ?
S1 Cs1 S10 60.12(8) 1_455 1_455 ?
S1 Cs1 S11 91.62(8) 1_455 1_465 ?
S1 Cs1 S14 119.64(8) 1_455 1_556 ?
S1 Cs1 S15 179.28(8) 1_455 1_556 ?
S2 Cs1 S14 57.18(8) . 1_556 ?
S2 Cs1 S15 59.08(7) . 1_556 ?
S4 Cs1 S1 60.71(8) 1_455 1_455 ?
S4 Cs1 S2 121.69(8) 1_455 . ?
S4 Cs1 S8 60.31(8) 1_455 1_455 ?
S4 Cs1 S9 120.99(9) 1_455 1_556 ?
S4 Cs1 S10 92.95(9) 1_455 1_455 ?
S4 Cs1 S11 63.07(9) 1_455 1_465 ?
S4 Cs1 S14 178.87(9) 1_455 1_556 ?
S4 Cs1 S15 119.71(8) 1_455 1_556 ?
S4 Cs1 S16 90.39(8) 1_455 . ?
S4 Cs1 S18 61.11(7) 1_455 1_455 ?
S5 Cs1 S1 61.96(8) . 1_455 ?
S5 Cs1 S2 88.91(8) . . ?
S5 Cs1 S4 122.66(8) . 1_455 ?
S5 Cs1 S8 119.91(8) . 1_455 ?
S5 Cs1 S9 88.89(8) . 1_556 ?
S5 Cs1 S10 57.06(8) . 1_455 ?
S5 Cs1 S11 119.81(9) . 1_465 ?
S5 Cs1 S14 57.71(8) . 1_556 ?
S5 Cs1 S15 117.62(8) . 1_556 ?
S5 Cs1 S16 62.90(8) . . ?
S5 Cs1 S18 175.48(8) . 1_455 ?
S8 Cs1 S1 90.51(8) 1_455 1_455 ?
S8 Cs1 S2 145.65(8) 1_455 . ?
S8 Cs1 S10 62.88(8) 1_455 1_455 ?
S8 Cs1 S11 112.65(9) 1_455 1_465 ?
S8 Cs1 S14 120.59(8) 1_455 1_556 ?
S8 Cs1 S15 89.24(8) 1_455 1_556 ?
S8 Cs1 S16 147.79(8) 1_455 . ?
S8 Cs1 S18 58.93(7) 1_455 1_455 ?
S9 Cs1 S1 122.07(8) 1_556 1_455 ?
S9 Cs1 S2 105.43(8) 1_556 . ?
S9 Cs1 S8 60.72(8) 1_556 1_455 ?
S9 Cs1 S10 62.01(7) 1_556 1_455 ?
S9 Cs1 S11 144.39(8) 1_556 1_465 ?
S9 Cs1 S14 59.89(9) 1_556 1_556 ?
S9 Cs1 S15 57.23(7) 1_556 1_556 ?
S9 Cs1 S16 146.79(9) 1_556 . ?
S9 Cs1 S18 86.83(8) 1_556 1_455 ?
S10 Cs1 S2 142.10(9) 1_455 . ?
S10 Cs1 S11 150.36(9) 1_455 1_465 ?
S10 Cs1 S14 88.12(8) 1_455 1_556 ?
S10 Cs1 S15 119.17(8) 1_455 1_556 ?
S11 Cs1 S2 58.65(8) 1_465 . ?
S11 Cs1 S14 115.80(9) 1_465 1_556 ?
S11 Cs1 S15 89.10(7) 1_465 1_556 ?
S14 Cs1 S15 59.96(7) 1_556 1_556 ?
S16 Cs1 S1 61.53(8) . 1_455 ?
S16 Cs1 S2 59.86(7) . . ?
S16 Cs1 S10 109.62(8) . 1_455 ?
S16 Cs1 S11 57.03(8) . 1_465 ?
S16 Cs1 S14 88.91(8) . 1_556 ?
S16 Cs1 S15 118.90(8) . 1_556 ?
S18 Cs1 S1 121.79(9) 1_455 1_455 ?
S18 Cs1 S2 90.81(8) 1_455 . ?
S18 Cs1 S10 121.73(9) 1_455 1_455 ?
S18 Cs1 S11 63.64(8) 1_455 1_465 ?
S18 Cs1 S14 118.57(8) 1_455 1_556 ?
S18 Cs1 S15 58.61(8) 1_455 1_556 ?
S18 Cs1 S16 120.67(8) 1_455 . ?
S1 Cs2 S7 57.77(6) . 1_554 ?
S1 Cs2 S11 88.22(8) . . ?
S1 Cs2 S17 60.48(8) . . ?
S2 Cs2 S1 117.02(8) 1_544 . ?
S2 Cs2 S7 59.26(7) 1_544 1_554 ?
S2 Cs2 S11 119.96(9) 1_544 . ?
S2 Cs2 S17 119.00(9) 1_544 . ?
S3 Cs2 S1 89.22(8) . . ?
S3 Cs2 S2 58.81(8) . 1_544 ?
S3 Cs2 S7 60.26(8) . 1_554 ?
S3 Cs2 S11 176.05(9) . . ?
S3 Cs2 S17 60.20(8) . . ?
S4 Cs2 S1 147.69(9) 1_545 . ?
S4 Cs2 S2 90.76(8) 1_545 1_544 ?
S4 Cs2 S3 120.79(9) 1_545 . ?
S4 Cs2 S7 145.57(7) 1_545 1_554 ?
S4 Cs2 S10 91.35(8) 1_545 . ?
S4 Cs2 S11 62.39(9) 1_545 . ?
S4 Cs2 S12 111.64(9) 1_545 1_554 ?
S4 Cs2 S13 59.43(8) 1_545 1_645 ?
S4 Cs2 S15 64.52(8) 1_545 1_545 ?
S4 Cs2 S17 121.81(9) 1_545 . ?
S6 Cs2 S1 109.19(8) . . ?
S6 Cs2 S2 122.57(9) . 1_544 ?
S6 Cs2 S3 91.06(9) . . ?
S6 Cs2 S4 62.50(8) . 1_545 ?
S6 Cs2 S7 146.52(9) . 1_554 ?
S6 Cs2 S10 60.18(8) . . ?
S6 Cs2 S11 92.62(9) . . ?
S6 Cs2 S12 147.56(9) . 1_554 ?
S6 Cs2 S13 121.92(8) . 1_645 ?
S6 Cs2 S15 62.21(8) . 1_545 ?
S6 Cs2 S17 59.33(8) . . ?
S10 Cs2 S1 60.41(7) . . ?
S10 Cs2 S2 177.15(9) . 1_544 ?
S10 Cs2 S3 121.45(8) . . ?
S10 Cs2 S7 118.14(7) . 1_554 ?
S10 Cs2 S11 59.56(8) . . ?
S10 Cs2 S15 122.30(8) . 1_545 ?
S10 Cs2 S17 61.27(8) . . ?
S11 Cs2 S7 115.79(9) . 1_554 ?
S12 Cs2 S1 57.11(8) 1_554 . ?
S12 Cs2 S2 88.17(9) 1_554 1_544 ?
S12 Cs2 S3 116.03(9) 1_554 . ?
S12 Cs2 S7 55.77(8) 1_554 1_554 ?
S12 Cs2 S10 89.27(9) 1_554 . ?
S12 Cs2 S11 60.02(9) 1_554 . ?
S12 Cs2 S13 61.94(8) 1_554 1_645 ?
S12 Cs2 S15 147.54(9) 1_554 1_545 ?
S12 Cs2 S17 117.56(9) 1_554 . ?
S13 Cs2 S1 119.05(8) 1_645 . ?
S13 Cs2 S2 59.76(8) 1_645 1_544 ?
S13 Cs2 S3 118.57(8) 1_645 . ?
S13 Cs2 S7 88.94(8) 1_645 1_554 ?
S13 Cs2 S10 119.92(8) 1_645 . ?
S13 Cs2 S11 60.38(8) 1_645 . ?
S13 Cs2 S15 92.72(8) 1_645 1_545 ?
S13 Cs2 S17 178.49(9) 1_645 . ?
S15 Cs2 S1 142.51(8) 1_545 . ?
S15 Cs2 S2 60.41(8) 1_545 1_544 ?
S15 Cs2 S3 56.34(7) 1_545 . ?
S15 Cs2 S7 107.63(7) 1_545 1_554 ?
S15 Cs2 S11 126.91(8) 1_545 . ?
S15 Cs2 S17 87.22(8) 1_545 . ?
S17 Cs2 S7 89.65(8) . 1_554 ?
S17 Cs2 S11 120.78(8) . . ?
S5 Mg1 Cs2 147.8(2) . . ?
S5 Mg1 S6 114.7(2) . . ?
S5 Mg1 S12 112.3(3) . 1_454 ?
S5 Mg1 S17 107.0(2) . . ?
S6 Mg1 Cs2 50.62(12) . . ?
S12 Mg1 Cs2 99.35(18) 1_454 . ?
S12 Mg1 S6 117.1(2) 1_454 . ?
S17 Mg1 Cs2 56.47(14) . . ?
S17 Mg1 S6 98.3(2) . . ?
S17 Mg1 S12 105.4(2) . 1_454 ?
Cs2 Mg2 Cs1 143.65(7) . 1_554 ?
S3 Mg2 Cs1 101.01(13) . 1_554 ?
S3 Mg2 Cs2 55.57(12) . . ?
S3 Mg2 S14 108.44(17) . . ?
S9 Mg2 Cs1 53.58(10) . 1_554 ?
S9 Mg2 Cs2 156.14(13) . . ?
S9 Mg2 S3 113.52(18) . . ?
S9 Mg2 S14 103.17(17) . . ?
S14 Mg2 Cs1 57.42(11) . 1_554 ?
S14 Mg2 Cs2 100.58(13) . . ?
S17 Mg2 Cs1 152.62(12) . 1_554 ?
S17 Mg2 Cs2 57.96(11) . . ?
S17 Mg2 S3 106.35(17) . . ?
S17 Mg2 S9 114.06(17) . . ?
S17 Mg2 S14 111.27(17) . . ?
S5 Mg3 Cs1 52.05(10) . . ?
S5 Mg3 S7 112.96(14) . . ?
S5 Mg3 S8 110.79(15) . . ?
S5 Mg3 S14 102.24(16) . 1_556 ?
S7 Mg3 Cs1 151.11(11) . . ?
S7 Mg3 S8 109.06(16) . . ?
S8 Mg3 Cs1 99.76(12) . . ?
S14 Mg3 Cs1 58.33(11) 1_556 . ?
S14 Mg3 S7 111.02(14) 1_556 . ?
S14 Mg3 S8 110.65(15) 1_556 . ?
S4 Ga2 Cs1 56.38(11) . 1_655 ?
S4 Ga2 S8 107.18(15) . . ?
S4 Ga2 S16 115.15(15) . . ?
S4 Ga2 S17 113.38(15) . . ?
S8 Ga2 Cs1 57.23(12) . 1_655 ?
S16 Ga2 Cs1 148.74(9) . 1_655 ?
S16 Ga2 S8 106.00(14) . . ?
S17 Ga2 Cs1 98.60(12) . 1_655 ?
S17 Ga2 S8 102.50(14) . . ?
S17 Ga2 S16 111.43(15) . . ?
S6 Ga3 Cs2 56.07(10) . . ?
S6 Ga3 S7 108.11(16) . . ?
S6 Ga3 S18 104.31(14) . 1_545 ?
S7 Ga3 Cs2 151.08(12) . . ?
S7 Ga3 S18 108.74(14) . 1_545 ?
S10 Ga3 Cs2 58.88(10) . . ?
S10 Ga3 S6 109.10(15) . . ?
S10 Ga3 S7 115.23(14) . . ?
S10 Ga3 S18 110.75(16) . 1_545 ?
S18 Ga3 Cs2 99.16(10) 1_545 . ?
S9 Ga4 S13 104.84(15) . . ?
S9 Ga4 S16 109.60(13) . . ?
S13 Ga4 S16 111.62(15) . . ?
S15 Ga4 S9 104.97(15) . . ?
S15 Ga4 S13 112.97(14) . . ?
S15 Ga4 S16 112.30(15) . . ?
S3 Ga6 S18 109.76(15) 1_656 1_545 ?
S12 Ga6 S3 111.00(16) . 1_656 ?
S12 Ga6 S18 109.24(18) . 1_545 ?
S15 Ga6 S3 102.26(16) 1_646 1_656 ?
S15 Ga6 S12 114.81(16) 1_646 . ?
S15 Ga6 S18 109.54(16) 1_646 1_545 ?
S5 Ga7 S3 108.67(15) 1_655 1_656 ?
S10 Ga7 S3 112.12(16) . 1_656 ?
S10 Ga7 S5 99.76(15) . 1_655 ?
S11 Ga7 S3 113.32(18) . 1_656 ?
S11 Ga7 S5 108.84(17) . 1_655 ?
S11 Ga7 S10 113.13(18) . . ?
S2 Ga8 Cs2 58.69(10) . 1_566 ?
S2 Ga8 S8 114.24(17) . . ?
S2 Ga8 S13 108.34(15) . 1_656 ?
S2 Ga8 S18 112.69(16) . . ?
S8 Ga8 Cs2 153.87(12) . 1_566 ?
S8 Ga8 S13 110.12(15) . 1_656 ?
S8 Ga8 S18 103.41(15) . . ?
S13 Ga8 Cs2 56.62(10) 1_656 1_566 ?
S18 Ga8 Cs2 102.27(10) . 1_566 ?
S18 Ga8 S13 107.82(16) . 1_656 ?
S2 Ga9 Cs1 68.59(11) . . ?
S2 Ga9 S6 117.49(15) . 1_565 ?
S2 Ga9 S11 110.91(15) . 1_465 ?
S2 Ga9 S16 108.05(14) . . ?
S6 Ga9 Cs1 172.94(11) 1_565 . ?
S6 Ga9 S16 107.15(15) 1_565 . ?
S11 Ga9 Cs1 68.48(12) 1_465 . ?
S11 Ga9 S6 110.77(17) 1_465 1_565 ?
S11 Ga9 S16 101.06(15) 1_465 . ?
S16 Ga9 Cs1 66.58(10) . . ?
S1 Ga10 Cs1 60.39(10) . 1_655 ?
S1 Ga10 S4 113.57(16) . . ?
S1 Ga10 S13 110.23(16) . 1_655 ?
S1 Ga10 S14 116.68(16) . . ?
S4 Ga10 Cs1 58.29(12) . 1_655 ?
S4 Ga10 S13 102.84(15) . 1_655 ?
S4 Ga10 S14 109.82(18) . . ?
S13 Ga10 Cs1 99.79(10) 1_655 1_655 ?
S14 Ga10 Cs1 157.05(13) . 1_655 ?
S14 Ga10 S13 102.20(15) . 1_655 ?
S1 Ga11 Cs2 65.33(10) 1_556 1_556 ?
S1 Ga11 S7 108.45(16) 1_556 . ?
S1 Ga11 S9 116.33(14) 1_556 1_656 ?
S1 Ga11 S12 103.26(15) 1_556 . ?
S7 Ga11 Cs2 68.08(10) . 1_556 ?
S9 Ga11 Cs2 178.03(12) 1_656 1_556 ?
S9 Ga11 S7 111.87(15) 1_656 . ?
S9 Ga11 S12 115.53(17) 1_656 . ?
S12 Ga11 Cs2 62.69(12) . 1_556 ?
S12 Ga11 S7 99.82(15) . . ?
Cs1 S1 Cs2 119.00(9) 1_655 . ?
Ga10 S1 Cs1 88.52(11) . 1_655 ?
Ga10 S1 Cs2 121.19(16) . . ?
Ga10 S1 Ga11 106.10(15) . 1_554 ?
Ga11 S1 Cs1 143.60(16) 1_554 1_655 ?
Ga11 S1 Cs2 82.07(10) 1_554 . ?
Cs2 S2 Cs1 121.00(11) 1_566 . ?
Ga8 S2 Cs1 122.96(14) . . ?
Ga8 S2 Cs2 91.04(12) . 1_566 ?
Ga8 S2 Ga9 105.36(16) . . ?
Ga9 S2 Cs1 77.92(11) . . ?
Ga9 S2 Cs2 142.50(14) . 1_566 ?
Mg2 S3 Cs2 92.55(13) . . ?
Ga6 S3 Cs2 94.35(12) 1_454 . ?
Ga6 S3 Mg2 107.02(17) 1_454 . ?
Ga6 S3 Ga7 106.69(16) 1_454 1_454 ?
Ga7 S3 Cs2 144.44(17) 1_454 . ?
Ga7 S3 Mg2 107.64(18) 1_454 . ?
Cs2 S4 Cs1 121.21(10) 1_565 1_655 ?
Ga2 S4 Cs1 93.16(12) . 1_655 ?
Ga2 S4 Cs2 139.44(17) . 1_565 ?
Ga2 S4 Ga10 105.84(15) . . ?
Ga10 S4 Cs1 90.19(14) . 1_655 ?
Ga10 S4 Cs2 95.66(13) . 1_565 ?
Mg1 S5 Cs1 142.4(2) . . ?
Mg3 S5 Cs1 97.74(12) . . ?
Mg3 S5 Mg1 105.0(2) . . ?
Mg3 S5 Ga7 112.10(16) . 1_455 ?
Ga7 S5 Cs1 98.94(13) 1_455 . ?
Ga7 S5 Mg1 99.68(18) 1_455 . ?
Mg1 S6 Cs2 97.72(15) . . ?
Ga3 S6 Cs2 92.15(12) . . ?
Ga3 S6 Mg1 112.04(18) . . ?
Ga9 S6 Cs2 147.14(14) 1_545 . ?
Ga9 S6 Mg1 98.63(18) 1_545 . ?
Ga9 S6 Ga3 107.66(15) 1_545 . ?
Mg3 S7 Cs2 122.83(12) . 1_556 ?
Ga3 S7 Cs2 123.96(13) . 1_556 ?
Ga3 S7 Mg3 109.25(15) . . ?
Ga11 S7 Cs2 78.22(10) . 1_556 ?
Ga11 S7 Mg3 105.51(14) . . ?
Ga11 S7 Ga3 107.97(17) . . ?
Mg3 S8 Cs1 143.97(16) . 1_655 ?
Mg3 S8 Ga2 112.04(18) . . ?
Ga2 S8 Cs1 90.26(12) . 1_655 ?
Ga8 S8 Cs1 94.68(13) . 1_655 ?
Ga8 S8 Mg3 103.38(17) . . ?
Ga8 S8 Ga2 109.32(16) . . ?
Mg2 S9 Cs1 94.94(13) . 1_554 ?
Ga4 S9 Cs1 95.94(11) . 1_554 ?
Ga4 S9 Mg2 110.64(17) . . ?
Ga11 S9 Cs1 143.89(14) 1_454 1_554 ?
Ga11 S9 Mg2 102.96(16) 1_454 . ?
Ga11 S9 Ga4 106.37(16) 1_454 . ?
Cs2 S10 Cs1 120.29(10) . 1_655 ?
Ga3 S10 Cs1 140.43(15) . 1_655 ?
Ga3 S10 Cs2 90.37(11) . . ?
Ga3 S10 Ga7 108.19(16) . . ?
Ga7 S10 Cs1 95.29(12) . 1_655 ?
Ga7 S10 Cs2 93.26(12) . . ?
Cs1 S11 Cs2 113.16(11) 1_645 . ?
Ga7 S11 Cs1 116.73(16) . 1_645 ?
Ga7 S11 Cs2 89.67(14) . . ?
Ga7 S11 Ga9 108.76(18) . 1_645 ?
Ga9 S11 Cs1 77.81(12) 1_645 1_645 ?
Ga9 S11 Cs2 152.04(16) 1_645 . ?
Mg1 S12 Cs2 116.63(19) 1_656 1_556 ?
Ga6 S12 Cs2 124.87(17) . 1_556 ?
Ga6 S12 Mg1 107.0(2) . 1_656 ?
Ga6 S12 Ga11 113.15(18) . . ?
Ga11 S12 Cs2 83.44(13) . 1_556 ?
Ga11 S12 Mg1 108.8(2) . 1_656 ?
Ga4 S13 Cs2 139.55(13) . 1_465 ?
Ga4 S13 Ga8 110.89(17) . 1_454 ?
Ga4 S13 Ga10 109.35(16) . 1_455 ?
Ga8 S13 Cs2 91.11(13) 1_454 1_465 ?
Ga8 S13 Ga10 110.74(16) 1_454 1_455 ?
Ga10 S13 Cs2 92.54(12) 1_455 1_465 ?
Mg2 S14 Cs1 90.71(13) . 1_554 ?
Mg3 S14 Cs1 90.68(11) 1_554 1_554 ?
Mg3 S14 Mg2 110.07(16) 1_554 . ?
Ga10 S14 Cs1 151.77(15) . 1_554 ?
Ga10 S14 Mg2 102.47(17) . . ?
Ga10 S14 Mg3 107.54(18) . 1_554 ?
Cs2 S15 Cs1 119.42(9) 1_565 1_554 ?
Ga4 S15 Cs1 92.38(11) . 1_554 ?
Ga4 S15 Cs2 140.72(14) . 1_565 ?
Ga4 S15 Ga6 107.05(16) . 1_464 ?
Ga6 S15 Cs1 90.38(12) 1_464 1_554 ?
Ga6 S15 Cs2 95.92(12) 1_464 1_565 ?
Ga2 S16 Cs1 127.43(12) . . ?
Ga2 S16 Ga9 106.96(14) . . ?
Ga4 S16 Cs1 121.08(14) . . ?
Ga4 S16 Ga2 107.01(15) . . ?
Ga4 S16 Ga9 109.26(14) . . ?
Ga9 S16 Cs1 77.43(10) . . ?
Mg1 S17 Cs2 91.65(17) . . ?
Mg2 S17 Cs2 90.69(12) . . ?
Mg2 S17 Mg1 108.1(2) . . ?
Ga2 S17 Cs2 145.14(17) . . ?
Ga2 S17 Mg1 113.6(2) . . ?
Ga2 S17 Mg2 102.80(16) . . ?
Ga3 S18 Cs1 143.37(14) 1_565 1_655 ?
Ga3 S18 Ga8 110.26(18) 1_565 . ?
Ga6 S18 Cs1 92.80(13) 1_565 1_655 ?
Ga6 S18 Ga3 104.70(14) 1_565 1_565 ?
Ga6 S18 Ga8 108.58(16) 1_565 . ?
Ga8 S18 Cs1 93.58(12) . 1_655 ?

loop_
_geom_bond_atom_site_label_1
_geom_bond_atom_site_label_2
_geom_bond_distance
_geom_bond_site_symmetry_2
_geom_bond_publ_flag
Cs1 S1 3.739(3) 1_455 ?
Cs1 S2 3.763(4) . ?
Cs1 S4 3.657(4) 1_455 ?
Cs1 S5 3.572(4) . ?
Cs1 S8 3.687(4) 1_455 ?
Cs1 S9 3.661(4) 1_556 ?
Cs1 S10 3.746(4) 1_455 ?
Cs1 S11 3.761(4) 1_465 ?
Cs1 S14 3.820(4) 1_556 ?
Cs1 S15 3.855(4) 1_556 ?
Cs1 S16 3.715(3) . ?
Cs1 S18 3.712(4) 1_455 ?
Cs2 S1 3.754(4) . ?
Cs2 S2 3.750(3) 1_544 ?
Cs2 S3 3.735(4) . ?
Cs2 S4 3.634(4) 1_545 ?
Cs2 S6 3.587(4) . ?
Cs2 S7 3.877(3) 1_554 ?
Cs2 S10 3.698(4) . ?
Cs2 S11 3.850(4) . ?
Cs2 S12 3.660(5) 1_554 ?
Cs2 S13 3.666(4) 1_645 ?
Cs2 S15 3.717(4) 1_545 ?
Cs2 S17 3.835(4) . ?
Mg1 S5 2.398(6) . ?
Mg1 S6 2.436(6) . ?
Mg1 S12 2.434(7) 1_454 ?
Mg1 S17 2.430(7) . ?
Mg2 S3 2.391(5) . ?
Mg2 S9 2.376(5) . ?
Mg2 S14 2.393(5) . ?
Mg2 S17 2.353(4) . ?
Mg3 S5 2.280(4) . ?
Mg3 S7 2.330(4) . ?
Mg3 S8 2.351(4) . ?
Mg3 S14 2.311(4) 1_556 ?
Ga2 S4 2.226(4) . ?
Ga2 S8 2.357(4) . ?
Ga2 S16 2.336(4) . ?
Ga2 S17 2.255(4) . ?
Ga3 S6 2.276(4) . ?
Ga3 S7 2.324(4) . ?
Ga3 S10 2.209(4) . ?
Ga3 S18 2.324(4) 1_545 ?
Ga4 S9 2.317(4) . ?
Ga4 S13 2.322(5) . ?
Ga4 S15 2.226(4) . ?
Ga4 S16 2.323(4) . ?
Ga6 S3 2.290(4) 1_656 ?
Ga6 S12 2.273(5) . ?
Ga6 S15 2.228(4) 1_646 ?
Ga6 S18 2.308(4) 1_545 ?
Ga7 S3 2.322(4) 1_656 ?
Ga7 S5 2.316(4) 1_655 ?
Ga7 S10 2.258(4) . ?
Ga7 S11 2.237(4) . ?
Ga8 S2 2.213(4) . ?
Ga8 S8 2.305(4) . ?
Ga8 S13 2.344(4) 1_656 ?
Ga8 S18 2.332(4) . ?
Ga9 S2 2.230(4) . ?
Ga9 S6 2.264(4) 1_565 ?
Ga9 S11 2.244(5) 1_465 ?
Ga9 S16 2.379(3) . ?
Ga10 S1 2.220(4) . ?
Ga10 S4 2.248(4) . ?
Ga10 S13 2.380(4) 1_655 ?
Ga10 S14 2.291(4) . ?
Ga11 S1 2.226(4) 1_556 ?
Ga11 S7 2.319(4) . ?
Ga11 S9 2.274(4) 1_656 ?
Ga11 S12 2.295(4) . ?

loop_
_twin_individual_id
_twin_individual_mass_fraction_refined
1 0.963(3)
2 0.037(3)
